data_4020328
loop_
_publ_author_name
'Takanori Suzuki'
'Koji Ichioka'
'Hiroki Higuchi'
'Hidetoshi Kawai'
'Kenshu Fujiwara'
'Masakazu Ohkita'
'Takashi Tsuji'
'Yasutake Takahashi'

_journal_name_full 'Journal of Organic Chemistry'
_journal_page_first 5592
_journal_page_last 5598
_journal_paper_doi 10.1021/jo0505324
_journal_volume 70
_journal_year 2005
_chemical_formula_moiety 'C29 H23 N5 O '
_chemical_formula_sum 'C29 H23 N5 O'
_chemical_formula_weight 457.53
_space_group_IT_number 19
_symmetry_cell_setting orthorhombic
_symmetry_Int_Tables_number 19
_symmetry_space_group_name_Hall 'P 2ac 2ab'
_symmetry_space_group_name_H-M 'P 21 21 21'
_cell_angle_alpha 90
_cell_angle_beta 90
_cell_angle_gamma 90
_cell_formula_units_Z 4
_cell_length_a 8.925(2)
_cell_length_b 8.797(2)
_cell_length_c 31.697(7)
_cell_measurement_temperature 293.1
_cell_volume 2488.8(8)
_exptl_crystal_density_diffrn 1.221
_cod_original_formula_sum 'C29 H23 N5 O '
_cod_database_code 4020328

loop_
_symmetry_equiv_pos_as_xyz
x,y,z
1/2-x,-y,1/2+z
1/2+x,1/2-y,-z
-x,1/2+y,1/2-z

loop_
_atom_site_label
_atom_site_type_symbol
_atom_site_fract_x
_atom_site_fract_y
_atom_site_fract_z
_atom_site_U_iso_or_equiv
_atom_site_adp_type
_atom_site_occupancy
_atom_site_calc_flag
_atom_site_refinement_flags
_atom_site_disorder_assembly
_atom_site_disorder_group
O(1) O 1.1673(4) 0.1190(3) 1.0096(1) 0.058(1) Uani 1.00 d . . .
N(1) N 1.0756(7) 0.6049(5) 0.9078(2) 0.091(2) Uani 1.00 d . . .
N(2) N 0.7755(7) 0.6930(5) 0.8051(2) 0.087(2) Uani 1.00 d . . .
N(3) N 1.2376(8) -0.1330(7) 0.8062(2) 0.109(2) Uani 1.00 d . . .
N(4) N 0.9025(7) -0.0666(7) 0.7158(2) 0.105(2) Uani 1.00 d . . .
N(5) N 0.9538(5) 0.2539(4) 1.0178(1) 0.056(1) Uani 1.00 d . . .
C(1) C 0.9364(5) 0.2536(5) 0.9266(1) 0.044(1) Uani 1.00 d . . .
C(2) C 1.0047(6) 0.1419(5) 0.9505(1) 0.045(1) Uani 1.00 d . . .
C(3) C 1.0422(6) 0.0054(5) 0.9316(2) 0.050(1) Uani 1.00 d . . .
C(4) C 1.0107(6) -0.0205(5) 0.8894(2) 0.051(1) Uani 1.00 d . . .
C(5) C 0.6454(7) 0.0703(6) 0.7852(2) 0.060(2) Uani 1.00 d . . .
C(6) C 0.5110(7) 0.1423(7) 0.7768(2) 0.073(2) Uani 1.00 d . . .
C(7) C 0.4838(7) 0.2843(7) 0.7931(2) 0.071(2) Uani 1.00 d . . .
C(8) C 0.5882(7) 0.3558(6) 0.8181(2) 0.060(2) Uani 1.00 d . . .
C(9) C 0.8352(5) 0.3457(5) 0.8569(1) 0.043(1) Uani 1.00 d . . .
C(10) C 0.8967(6) 0.0649(5) 0.8211(1) 0.049(1) Uani 1.00 d . . .
C(11) C 0.8747(6) 0.4945(5) 0.8585(2) 0.057(2) Uani 1.00 d . . .
C(12) C 0.9804(7) -0.0154(5) 0.7930(2) 0.061(2) Uani 1.00 d . . .
C(13) C 0.9065(5) 0.2306(5) 0.8844(1) 0.043(1) Uani 1.00 d . . .
C(14) C 0.9422(6) 0.0907(5) 0.8653(1) 0.046(1) Uani 1.00 d . . .
C(15) C 0.7524(6) 0.1394(5) 0.8101(1) 0.050(1) Uani 1.00 d . . .
C(16) C 0.7240(6) 0.2836(5) 0.8275(2) 0.049(1) Uani 1.00 d . . .
C(17) C 0.9873(7) 0.5533(5) 0.8863(2) 0.061(2) Uani 1.00 d . . .
C(18) C 0.8156(6) 0.6046(5) 0.8285(2) 0.061(2) Uani 1.00 d . . .
C(19) C 1.1244(8) -0.0812(7) 0.8017(2) 0.072(2) Uani 1.00 d . . .
C(20) C 0.9330(7) -0.0405(6) 0.7500(2) 0.074(2) Uani 1.00 d . . .
C(21) C 1.0482(6) 0.1703(5) 0.9956(2) 0.048(1) Uani 1.00 d . . .
C(22) C 0.9829(6) 0.3066(6) 1.0614(2) 0.060(1) Uani 1.00 d . . .
C(23) C 0.9781(6) 0.4797(6) 1.0620(2) 0.066(2) Uani 1.00 d . . .
C(24) C 1.0969(8) 0.5487(7) 1.0326(2) 0.087(2) Uani 1.00 d . . .
C(25) C 1.0960(10) 0.7222(8) 1.0326(2) 0.118(2) Uani 1.00 d . . .
C(26) C 1.1131(10) 0.7817(7) 1.0773(2) 0.109(3) Uani 1.00 d . . .
C(27) C 0.9957(9) 0.7179(8) 1.1063(2) 0.107(2) Uani 1.00 d . . .
C(28) C 0.9981(8) 0.5450(7) 1.1058(2) 0.084(2) Uani 1.00 d . . .
C(29) C 0.8719(7) 0.2279(6) 1.0906(2) 0.078(2) Uani 1.00 d . . .
H(1) H 0.9074 0.3517 0.9395 0.0575 Uiso 1.00 calc . . .
H(2) H 1.0901 -0.0746 0.9495 0.0647 Uiso 1.00 calc . . .
H(3) H 1.0371 -0.1183 0.8757 0.0576 Uiso 1.00 calc . . .
H(4) H 0.6648 -0.0333 0.7729 0.0718 Uiso 1.00 calc . . .
H(5) H 0.4340 0.0944 0.7582 0.0912 Uiso 1.00 calc . . .
H(6) H 0.3856 0.3321 0.7878 0.0835 Uiso 1.00 calc . . .
H(7) H 0.5667 0.4573 0.8291 0.0746 Uiso 1.00 calc . . .
H(8) H 1.0820 0.2748 1.0691 0.0717 Uiso 1.00 calc . . .
H(9) H 0.8822 0.5095 1.0519 0.0759 Uiso 1.00 calc . . .
H(10) H 1.0784 0.5154 1.0045 0.1058 Uiso 1.00 calc . . .
H(11) H 1.1931 0.5148 1.0413 0.1058 Uiso 1.00 calc . . .
H(12) H 1.1764 0.7591 1.0162 0.1406 Uiso 1.00 calc . . .
H(13) H 1.0037 0.7578 1.0217 0.1406 Uiso 1.00 calc . . .
H(14) H 1.1046 0.8903 1.0770 0.1319 Uiso 1.00 calc . . .
H(15) H 1.2100 0.7555 1.0877 0.1319 Uiso 1.00 calc . . .
H(16) H 1.0154 0.7525 1.1342 0.1307 Uiso 1.00 calc . . .
H(17) H 0.9009 0.7529 1.0974 0.1307 Uiso 1.00 calc . . .
H(18) H 1.0906 0.5112 1.1170 0.0979 Uiso 1.00 calc . . .
H(19) H 0.9183 0.5099 1.1232 0.0979 Uiso 1.00 calc . . .
H(20) H 0.7731 0.2579 1.0829 0.0953 Uiso 1.00 calc . . .
H(21) H 0.8814 0.1210 1.0877 0.0953 Uiso 1.00 calc . . .
H(22) H 0.8912 0.2566 1.1188 0.0953 Uiso 1.00 calc . . .
H(23) H 0.8609 0.2825 1.0054 0.0676 Uiso 1.00 calc . . .

loop_
_atom_site_aniso_label
_atom_site_aniso_U_11
_atom_site_aniso_U_22
_atom_site_aniso_U_33
_atom_site_aniso_U_12
_atom_site_aniso_U_13
_atom_site_aniso_U_23
O(1) 0.049(2) 0.065(2) 0.060(2) 0.003(2) -0.009(2) 0.005(2)
N(1) 0.107(5) 0.058(3) 0.109(4) -0.022(3) -0.040(3) 0.000(3)
N(2) 0.101(4) 0.055(3) 0.104(4) -0.004(3) -0.017(4) 0.030(2)
N(3) 0.085(4) 0.126(5) 0.115(5) 0.032(4) 0.007(4) -0.013(4)
N(4) 0.094(5) 0.162(5) 0.061(3) -0.031(4) 0.013(3) -0.025(4)
N(5) 0.047(3) 0.076(3) 0.045(2) 0.008(2) -0.008(2) -0.009(2)
C(1) 0.042(3) 0.044(2) 0.046(2) -0.004(2) 0.002(2) 0.000(2)
C(2) 0.045(3) 0.043(2) 0.047(2) -0.009(2) -0.001(2) 0.004(2)
C(3) 0.052(4) 0.043(2) 0.054(2) -0.001(2) -0.003(3) 0.008(2)
C(4) 0.059(4) 0.040(2) 0.054(2) -0.001(2) 0.000(3) 0.000(2)
C(5) 0.070(4) 0.067(3) 0.043(3) -0.017(2) -0.008(3) -0.004(3)
C(6) 0.068(4) 0.091(3) 0.060(4) -0.017(3) -0.020(4) 0.012(3)
C(7) 0.061(4) 0.089(3) 0.065(4) -0.007(3) -0.014(3) 0.023(3)
C(8) 0.060(3) 0.062(3) 0.059(4) 0.003(2) 0.001(3) 0.019(3)
C(9) 0.046(3) 0.045(2) 0.038(3) 0.002(2) 0.009(2) 0.002(2)
C(10) 0.057(3) 0.042(3) 0.048(2) -0.009(2) -0.004(2) -0.003(2)
C(11) 0.065(4) 0.042(2) 0.065(3) 0.002(2) 0.012(2) 0.003(2)
C(12) 0.074(4) 0.051(3) 0.058(3) -0.012(3) 0.016(3) -0.012(2)
C(13) 0.042(3) 0.043(2) 0.043(2) -0.001(2) 0.004(2) 0.002(2)
C(14) 0.053(4) 0.041(2) 0.046(2) -0.006(2) -0.001(2) 0.000(2)
C(15) 0.054(3) 0.053(2) 0.043(3) -0.007(2) 0.004(2) 0.003(2)
C(16) 0.057(3) 0.052(2) 0.038(3) -0.007(2) -0.001(2) 0.008(2)
C(17) 0.084(5) 0.034(3) 0.065(4) 0.000(3) 0.001(3) 0.004(2)
C(18) 0.062(4) 0.046(3) 0.076(4) -0.007(3) 0.000(3) 0.005(2)
C(19) 0.078(4) 0.072(4) 0.065(4) -0.001(3) 0.013(4) -0.015(3)
C(20) 0.076(5) 0.087(4) 0.058(3) -0.017(4) 0.018(4) -0.011(3)
C(21) 0.051(3) 0.046(3) 0.048(2) -0.001(2) -0.002(2) 0.005(2)
C(22) 0.056(4) 0.079(2) 0.045(2) 0.011(3) -0.014(3) -0.007(2)
C(23) 0.060(4) 0.079(2) 0.058(3) 0.009(3) -0.014(3) -0.004(2)
C(24) 0.092(5) 0.093(3) 0.075(4) -0.024(4) 0.013(4) -0.002(3)
C(25) 0.152(7) 0.092(3) 0.110(4) -0.032(5) -0.021(6) 0.013(4)
C(26) 0.122(7) 0.083(4) 0.121(5) -0.020(4) -0.025(5) -0.012(4)
C(27) 0.119(7) 0.097(3) 0.105(5) -0.007(4) -0.017(4) -0.033(4)
C(28) 0.097(5) 0.096(3) 0.060(3) 0.001(4) -0.001(4) -0.017(3)
C(29) 0.073(4) 0.096(4) 0.063(4) 0.005(3) 0.004(3) 0.018(3)

loop_
_geom_bond_atom_site_label_1
_geom_bond_atom_site_label_2
_geom_bond_distance
_geom_bond_site_symmetry_1
_geom_bond_site_symmetry_2
_geom_bond_publ_flag
O(1) C(21) 1.236(5) . . yes
N(1) C(17) 1.136(6) . . yes
N(2) C(18) 1.134(5) . . yes
N(3) C(19) 1.117(7) . . yes
N(4) C(20) 1.141(6) . . yes
N(5) C(21) 1.322(5) . . yes
N(5) C(22) 1.480(5) . . yes
C(1) C(2) 1.384(5) . . yes
C(1) C(13) 1.379(5) . . yes
C(2) C(3) 1.384(5) . . yes
C(2) C(21) 1.502(5) . . yes
C(3) C(4) 1.385(6) . . yes
C(4) C(14) 1.384(5) . . yes
C(5) C(6) 1.383(7) . . yes
C(5) C(15) 1.379(6) . . yes
C(6) C(7) 1.373(7) . . yes
C(7) C(8) 1.376(6) . . yes
C(8) C(16) 1.400(6) . . yes
C(9) C(11) 1.357(5) . . yes
C(9) C(13) 1.480(5) . . yes
C(9) C(16) 1.467(6) . . yes
C(10) C(12) 1.361(6) . . yes
C(10) C(14) 1.475(5) . . yes
C(10) C(15) 1.487(6) . . yes
C(11) C(17) 1.433(7) . . yes
C(11) C(18) 1.456(6) . . yes
C(12) C(19) 1.436(7) . . yes
C(12) C(20) 1.444(7) . . yes
C(13) C(14) 1.408(5) . . yes
C(15) C(16) 1.407(6) . . yes
C(22) C(23) 1.524(6) . . yes
C(22) C(29) 1.521(7) . . yes
C(23) C(24) 1.537(7) . . yes
C(23) C(28) 1.514(6) . . yes
C(24) C(25) 1.526(7) . . yes
C(25) C(26) 1.520(8) . . yes
C(26) C(27) 1.502(9) . . yes
C(27) C(28) 1.521(7) . . yes

loop_
_cod_related_entry_id
_cod_related_entry_database
_cod_related_entry_code
1 ChemSpider 9526504
